data_7124202
loop_
_publ_author_name
'Liu, Gengxin'
'Yu, Sifan'
'Hu, Wenhao'
'Qiu, Huang'

_publ_section_title
;
 A gold(I)-catalysed three-component reaction via trapping oxonium ylides
 with allenamides
;
_journal_name_full 'Chemical Communications'
_journal_paper_doi 10.1039/C9CC06599G
_journal_year 2019
_chemical_formula_moiety 'C21 H20 I N O5'
_chemical_formula_sum 'C21 H20 I N O5'
_chemical_formula_weight 493.28
_space_group_crystal_system orthorhombic
_space_group_IT_number 29
_space_group_name_Hall 'P 2c -2ac'
_space_group_name_H-M_alt 'P c a 21'
_symmetry_space_group_name_Hall 'P 2c -2ac'
_symmetry_space_group_name_H-M 'P c a 21'
_atom_sites_solution_hydrogens geom
_atom_sites_solution_primary dual
_audit_creation_date 2018-12-26
_audit_creation_method
;
Olex2 1.2
(compiled 2018.05.29 svn.r3508 for OlexSys, GUI svn.r5506)
;
_audit_update_record
;
2018-12-28 deposited with the CCDC.    2019-09-18 downloaded from the CCDC.
;
_cell_angle_alpha 90
_cell_angle_beta 90
_cell_angle_gamma 90
_cell_formula_units_Z 8
_cell_length_a 15.6909(2)
_cell_length_b 8.22250(10)
_cell_length_c 30.5829(3)
_cell_measurement_reflns_used 11248
_cell_measurement_temperature 99.98(13)
_cell_measurement_theta_max 75.6750
_cell_measurement_theta_min 2.8840
_cell_volume 3945.76(8)
_computing_cell_refinement 'CrysAlisPro 1.171.39.46 (Rigaku OD, 2018)'
_computing_data_collection 'CrysAlisPro 1.171.39.46 (Rigaku OD, 2018)'
_computing_data_reduction 'CrysAlisPro 1.171.39.46 (Rigaku OD, 2018)'
_computing_molecular_graphics 'Olex2 (Dolomanov et al., 2009)'
_computing_publication_material 'Olex2 (Dolomanov et al., 2009)'
_computing_structure_refinement 'ShelXL (Sheldrick, 2015)'
_computing_structure_solution 'ShelXT (Sheldrick, 2015)'
_diffrn_ambient_environment N~2~
_diffrn_ambient_temperature 99.98(13)
_diffrn_detector 'CCD plate'
_diffrn_detector_type HyPix
_diffrn_measured_fraction_theta_full 1.000
_diffrn_measured_fraction_theta_max 1.000
_diffrn_measurement_details
;
List of Runs (angles in degrees, time in seconds):

  # Type    Start    End  Width  t~exp~   \w     \q     \k     \f   Frames
#--------------------------------------------------------------------------
  1  \w   -114.00 -27.00   0.50    0.05    -- -100.00  62.00-134.00  174
  2  \w   -125.00 -29.00   0.50    0.05    -- -100.00  79.00  92.00  192
  3  \w   -107.00 -54.00   0.50    0.05    -- -100.00  82.00 -19.00  106
  4  \w   -118.00 -82.00   0.50    0.05    --  -46.62-125.00 -60.00   72
  5  \w   -118.00 -90.00   0.50    0.05    --  -46.62-125.00  60.00   56
  6  \w   -115.00 -71.00   0.50    0.05    --  -46.62-125.00  30.00   88
  7  \w   -119.00 -71.00   0.50    0.05    --  -46.62-125.00-150.00   96
  8  \w   -118.00 -93.00   0.50    0.05    --  -46.62-125.00 150.00   50
  9  \w   -119.00 -94.00   0.50    0.05    --  -46.62-125.00   0.00   50
 10  \w     87.00 115.00   0.50    0.05    --  107.00-125.00-180.00   56
 11  \w     35.00  60.00   0.50    0.05    --  107.00-125.00-180.00   50
 12  \w    102.00 163.00   0.50    0.05    --  107.00  30.00-180.00  122
;
_diffrn_measurement_device 'four-circle diffractometer'
_diffrn_measurement_device_type 'XtaLAB Synergy R, DW system, HyPix'
_diffrn_measurement_method '\w scans'
_diffrn_orient_matrix_type 'CrysAlisPro convention (1999,Acta A55,543-557)'
_diffrn_orient_matrix_UB_11 -0.1377981000
_diffrn_orient_matrix_UB_12 -0.0650799000
_diffrn_orient_matrix_UB_13 0.0072120000
_diffrn_orient_matrix_UB_21 -0.0800392000
_diffrn_orient_matrix_UB_22 0.0282466000
_diffrn_orient_matrix_UB_23 -0.0431833000
_diffrn_orient_matrix_UB_31 0.0986274000
_diffrn_orient_matrix_UB_32 -0.0678114000
_diffrn_orient_matrix_UB_33 -0.0249294000
_diffrn_radiation_monochromator mirror
_diffrn_radiation_probe x-ray
_diffrn_radiation_type CuK\a
_diffrn_radiation_wavelength 1.54184
_diffrn_reflns_av_R_equivalents 0.0459
_diffrn_reflns_av_unetI/netI 0.0464
_diffrn_reflns_Laue_measured_fraction_full 1.000
_diffrn_reflns_Laue_measured_fraction_max 1.000
_diffrn_reflns_limit_h_max 13
_diffrn_reflns_limit_h_min -18
_diffrn_reflns_limit_k_max 9
_diffrn_reflns_limit_k_min -9
_diffrn_reflns_limit_l_max 36
_diffrn_reflns_limit_l_min -25
_diffrn_reflns_number 14042
_diffrn_reflns_point_group_measured_fraction_full 0.766
_diffrn_reflns_point_group_measured_fraction_max 0.766
_diffrn_reflns_theta_full 67.063
_diffrn_reflns_theta_max 67.063
_diffrn_reflns_theta_min 2.890
_diffrn_source 'Rotating-anode X-ray tube'
_diffrn_source_type 'Rigaku (Cu) X-ray Source'
_exptl_absorpt_coefficient_mu 13.036
_exptl_absorpt_correction_T_max 1.00000
_exptl_absorpt_correction_T_min 0.29044
_exptl_absorpt_correction_type multi-scan
_exptl_absorpt_process_details
;
CrysAlisPro 1.171.39.46 (Rigaku Oxford Diffraction, 2018)
Empirical absorption correction using spherical harmonics,
 implemented in SCALE3 ABSPACK scaling algorithm.
;
_exptl_crystal_colour colourless
_exptl_crystal_colour_primary colourless
_exptl_crystal_density_diffrn 1.661
_exptl_crystal_description plate
_exptl_crystal_F_000 1968
_exptl_crystal_size_max 0.3
_exptl_crystal_size_mid 0.2
_exptl_crystal_size_min 0.1
_refine_diff_density_max 0.846
_refine_diff_density_min -0.875
_refine_diff_density_rms 0.122
_refine_ls_abs_structure_details
;
 Flack x determined using 1560 quotients [(I+)-(I-)]/[(I+)+(I-)]
 (Parsons, Flack and Wagner, Acta Cryst. B69 (2013) 249-259).
;
_refine_ls_abs_structure_Flack 0.390(6)
_refine_ls_extinction_method none
_refine_ls_goodness_of_fit_ref 1.089
_refine_ls_hydrogen_treatment constr
_refine_ls_matrix_type full
_refine_ls_number_parameters 507
_refine_ls_number_reflns 5398
_refine_ls_number_restraints 1
_refine_ls_restrained_S_all 1.089
_refine_ls_R_factor_all 0.0455
_refine_ls_R_factor_gt 0.0419
_refine_ls_shift/su_max 0.001
_refine_ls_shift/su_mean 0.000
_refine_ls_structure_factor_coef Fsqd
_refine_ls_weighting_details 'w=1/[\s^2^(Fo^2^)+(0.0431P)^2^+20.2249P] where P=(Fo^2^+2Fc^2^)/3'
_refine_ls_weighting_scheme calc
_refine_ls_wR_factor_gt 0.1049
_refine_ls_wR_factor_ref 0.1139
_reflns_Friedel_coverage 0.501
_reflns_Friedel_fraction_full 0.522
_reflns_Friedel_fraction_max 0.522
_reflns_number_gt 5146
_reflns_number_total 5398
_reflns_threshold_expression 'I > 2\s(I)'
_cod_data_source_file c9cc06599g2.cif
_cod_data_source_block yusif_181225
_cod_database_code 7124202
_shelx_shelxl_version_number 2016/6
_shelx_space_group_comment
;
The symmetry employed for this shelxl refinement is uniquely defined
by the following loop, which should always be used as a source of
symmetry information in preference to the above space-group names.
They are only intended as comments.
;
_shelx_estimated_absorpt_t_max 0.356
_shelx_estimated_absorpt_t_min 0.111
_reflns_odcompleteness_completeness 99.98
_reflns_odcompleteness_iscentric 1
_reflns_odcompleteness_theta 66.97
_olex2_refinement_description
;
1. Fixed Uiso
 At 1.2 times of:
  All C(H) groups, All C(H,H) groups
 At 1.5 times of:
  All C(H,H,H) groups
2.a Secondary CH2 refined with riding coordinates:
 C37(H37A,H37B), C20(H20A,H20B), C45(H45A,H45B), C46(H46A,H46B), C9(H9A,H9B),
 C19(H19A,H19B)
2.b Aromatic/amide H refined with riding coordinates:
 C11(H11), C34(H34), C56(H56), C30(H30), C5(H5), C55(H55), C53(H53), C10(H10),
 C6(H6), C39(H39), C38(H38), C52(H52), C24(H24), C54(H54), C27(H27), C28(H28),
 C2(H2), C33(H33), C3(H3), C31(H31), C25(H25), C26(H26)
2.c Idealised Me refined as rotating group:
 C42(H42A,H42B,H42C), C14(H14A,H14B,H14C)
;
_olex2_submission_special_instructions 'No special instructions were received'
_oxdiff_exptl_absorpt_empirical_details
;
Empirical correction (ABSPACK) includes:
- Absorption correction using spherical harmonics
- Frame scaling
;
_oxdiff_exptl_absorpt_empirical_full_max 2.735
_oxdiff_exptl_absorpt_empirical_full_min 0.552

loop_
_space_group_symop_operation_xyz
'x, y, z'
'-x, -y, z+1/2'
'x+1/2, -y, z'
'-x+1/2, y, z+1/2'

loop_
_atom_site_label
_atom_site_type_symbol
_atom_site_fract_x
_atom_site_fract_y
_atom_site_fract_z
_atom_site_U_iso_or_equiv
_atom_site_adp_type
_atom_site_occupancy
_atom_site_site_symmetry_order
_atom_site_calc_flag
_atom_site_refinement_flags_posn
I22 I 0.01631(4) 0.67607(8) 0.24391(2) 0.02836(19) Uani 1 1 d .
I50 I 0.25184(4) 0.17635(8) 0.75563(3) 0.02793(18) Uani 1 1 d .
O7 O 0.3097(4) 0.8021(8) 0.3791(3) 0.0202(15) Uani 1 1 d .
O35 O 0.5471(5) 0.3058(8) 0.6240(3) 0.0208(16) Uani 1 1 d .
O41 O 0.7578(4) 0.1407(9) 0.6357(3) 0.0248(18) Uani 1 1 d .
O43 O 0.6879(5) 0.3300(9) 0.6759(3) 0.0288(18) Uani 1 1 d .
O21 O 0.6943(4) 1.0141(9) 0.4783(3) 0.0267(17) Uani 1 1 d .
O49 O 0.9322(4) 0.5147(9) 0.5206(3) 0.0256(17) Uani 1 1 d .
O15 O 0.4500(5) 0.8286(8) 0.3283(3) 0.0242(16) Uani 1 1 d .
O18 O 0.6632(4) 1.2767(8) 0.4650(3) 0.0213(15) Uani 1 1 d .
O47 O 0.8993(4) 0.7790(8) 0.5281(3) 0.0254(16) Uani 1 1 d .
O13 O 0.5211(4) 0.6405(9) 0.3670(3) 0.0228(17) Uani 1 1 d .
N16 N 0.5600(5) 1.0960(9) 0.4561(3) 0.0198(17) Uani 1 1 d .
N44 N 0.8010(5) 0.5969(10) 0.5467(3) 0.0191(18) Uani 1 1 d .
C51 C 0.5871(5) 0.0195(12) 0.6134(4) 0.018(2) Uani 1 1 d .
C1 C 0.2492(6) 0.7700(12) 0.3468(4) 0.019(2) Uani 1 1 d .
C40 C 0.6898(7) 0.2319(14) 0.6467(3) 0.022(2) Uani 1 1 d .
C37 C 0.6475(6) 0.2522(12) 0.5689(3) 0.020(2) Uani 1 1 d .
H37A H 0.689725 0.174899 0.558634 0.024 Uiso 1 1 calc R
H37B H 0.599860 0.248864 0.548731 0.024 Uiso 1 1 calc R
C11 C 0.5238(6) 0.9392(13) 0.4524(4) 0.022(2) Uani 1 1 d .
H11 H 0.556364 0.850336 0.461038 0.026 Uiso 1 1 calc R
C34 C 0.5015(6) 0.1913(11) 0.6941(4) 0.023(2) Uani 1 1 d .
H34 H 0.555981 0.153346 0.700497 0.027 Uiso 1 1 calc R
C56 C 0.6137(6) -0.0959(12) 0.6428(3) 0.020(2) Uani 1 1 d .
H56 H 0.650497 -0.067281 0.665362 0.024 Uiso 1 1 calc R
C30 C 0.4064(7) 0.3357(13) 0.6474(4) 0.021(2) Uani 1 1 d .
H30 H 0.396963 0.394389 0.621911 0.026 Uiso 1 1 calc R
C5 C 0.1031(7) 0.8165(12) 0.3248(4) 0.024(2) Uani 1 1 d .
H5 H 0.049761 0.861639 0.330073 0.029 Uiso 1 1 calc R
C55 C 0.5858(7) -0.2547(13) 0.6390(4) 0.026(2) Uani 1 1 d .
H55 H 0.604219 -0.332164 0.658999 0.031 Uiso 1 1 calc R
C53 C 0.5041(7) -0.1851(13) 0.5761(4) 0.026(2) Uani 1 1 d .
H53 H 0.467082 -0.214462 0.553695 0.031 Uiso 1 1 calc R
C48 C 0.8820(6) 0.6183(11) 0.5316(3) 0.019(2) Uani 1 1 d .
C10 C 0.4461(6) 0.9119(12) 0.4373(3) 0.020(2) Uani 1 1 d .
H10 H 0.413599 0.999561 0.427723 0.024 Uiso 1 1 calc R
C8 C 0.3778(6) 0.6942(11) 0.3887(4) 0.019(2) Uani 1 1 d .
C6 C 0.1710(7) 0.8387(12) 0.3540(4) 0.021(2) Uani 1 1 d .
H6 H 0.162728 0.901683 0.378943 0.025 Uiso 1 1 calc R
C23 C 0.3505(6) 0.5138(11) 0.3892(4) 0.018(2) Uani 1 1 d .
C39 C 0.7645(6) 0.4464(13) 0.5516(4) 0.023(2) Uani 1 1 d .
H39 H 0.796123 0.356052 0.543177 0.028 Uiso 1 1 calc R
C20 C 0.5205(6) 1.2429(13) 0.4399(4) 0.021(2) Uani 1 1 d .
H20A H 0.465681 1.262435 0.453638 0.026 Uiso 1 1 calc R
H20B H 0.513432 1.240264 0.408395 0.026 Uiso 1 1 calc R
C32 C 0.3549(6) 0.2237(11) 0.7141(4) 0.021(2) Uani 1 1 d .
C38 C 0.6862(6) 0.4209(12) 0.5677(3) 0.021(2) Uani 1 1 d .
H38 H 0.654957 0.508555 0.578310 0.025 Uiso 1 1 calc R
C52 C 0.5326(6) -0.0236(12) 0.5796(4) 0.021(2) Uani 1 1 d .
H52 H 0.515064 0.053996 0.559419 0.025 Uiso 1 1 calc R
C36 C 0.6161(6) 0.1976(12) 0.6144(4) 0.018(2) Uani 1 1 d .
C12 C 0.4523(7) 0.7313(12) 0.3566(4) 0.020(2) Uani 1 1 d .
C24 C 0.3791(6) 0.4013(12) 0.3591(4) 0.023(2) Uani 1 1 d .
H24 H 0.416498 0.432172 0.336972 0.027 Uiso 1 1 calc R
C54 C 0.5311(7) -0.3000(12) 0.6060(5) 0.030(3) Uani 1 1 d .
H54 H 0.512429 -0.407098 0.603811 0.037 Uiso 1 1 calc R
C27 C 0.2659(7) 0.3065(12) 0.4245(5) 0.029(3) Uani 1 1 d .
H27 H 0.229233 0.275395 0.446817 0.035 Uiso 1 1 calc R
C28 C 0.2938(6) 0.4698(13) 0.4210(4) 0.024(2) Uani 1 1 d .
H28 H 0.273530 0.547442 0.440552 0.029 Uiso 1 1 calc R
C4 C 0.1186(6) 0.7249(13) 0.2878(4) 0.025(2) Uani 1 1 d .
C2 C 0.2659(7) 0.6854(12) 0.3084(4) 0.025(2) Uani 1 1 d .
H2 H 0.320391 0.647088 0.302268 0.030 Uiso 1 1 calc R
C29 C 0.4873(6) 0.2732(13) 0.6555(4) 0.018(2) Uani 1 1 d .
C45 C 0.7574(6) 0.7485(12) 0.5550(4) 0.021(2) Uani 1 1 d .
H45A H 0.738101 0.755479 0.585105 0.025 Uiso 1 1 calc R
H45B H 0.709099 0.762690 0.535591 0.025 Uiso 1 1 calc R
C33 C 0.4362(6) 0.1645(12) 0.7236(3) 0.020(2) Uani 1 1 d .
H33 H 0.446311 0.107897 0.749426 0.024 Uiso 1 1 calc R
C42 C 0.8343(7) 0.1701(15) 0.6626(4) 0.030(3) Uani 1 1 d .
H42A H 0.880577 0.104759 0.651881 0.045 Uiso 1 1 calc GR
H42B H 0.822528 0.141622 0.692407 0.045 Uiso 1 1 calc GR
H42C H 0.849682 0.282915 0.660937 0.045 Uiso 1 1 calc GR
C3 C 0.1982(6) 0.6589(12) 0.2789(4) 0.023(2) Uani 1 1 d .
H3 H 0.206800 0.597876 0.253668 0.027 Uiso 1 1 calc R
C46 C 0.8285(6) 0.8742(12) 0.5454(4) 0.025(2) Uani 1 1 d .
H46A H 0.809396 0.953598 0.524081 0.030 Uiso 1 1 calc R
H46B H 0.845177 0.930606 0.571892 0.030 Uiso 1 1 calc R
C9 C 0.4085(6) 0.7435(11) 0.4351(3) 0.020(2) Uani 1 1 d .
H9A H 0.360623 0.737383 0.455075 0.024 Uiso 1 1 calc R
H9B H 0.450947 0.665812 0.444821 0.024 Uiso 1 1 calc R
C31 C 0.3400(6) 0.3131(12) 0.6762(4) 0.022(2) Uani 1 1 d .
H31 H 0.286490 0.356578 0.670477 0.027 Uiso 1 1 calc R
C14 C 0.5948(8) 0.6701(15) 0.3408(5) 0.033(3) Uani 1 1 d .
H14A H 0.582156 0.645145 0.310788 0.050 Uiso 1 1 calc GR
H14B H 0.640847 0.602577 0.350661 0.050 Uiso 1 1 calc GR
H14C H 0.610914 0.782336 0.343181 0.050 Uiso 1 1 calc GR
C25 C 0.3512(7) 0.2407(13) 0.3622(4) 0.030(3) Uani 1 1 d .
H25 H 0.371644 0.164034 0.342448 0.037 Uiso 1 1 calc R
C19 C 0.5877(6) 1.3707(12) 0.4540(4) 0.024(2) Uani 1 1 d .
H19A H 0.599556 1.445874 0.430382 0.029 Uiso 1 1 calc R
H19B H 0.567848 1.431831 0.479193 0.029 Uiso 1 1 calc R
C17 C 0.6430(6) 1.1155(12) 0.4680(3) 0.020(2) Uani 1 1 d .
C26 C 0.2942(6) 0.1931(12) 0.3939(4) 0.028(3) Uani 1 1 d .
H26 H 0.274739 0.086385 0.394854 0.034 Uiso 1 1 calc R

loop_
_atom_site_aniso_label
_atom_site_aniso_U_11
_atom_site_aniso_U_22
_atom_site_aniso_U_33
_atom_site_aniso_U_23
_atom_site_aniso_U_13
_atom_site_aniso_U_12
I22 0.0206(3) 0.0439(4) 0.0206(4) 0.0016(4) -0.0054(3) -0.0051(2)
I50 0.0202(3) 0.0422(4) 0.0214(4) -0.0024(4) 0.0067(2) -0.0049(2)
O7 0.022(3) 0.016(3) 0.023(4) -0.005(3) -0.005(3) 0.004(3)
O35 0.024(4) 0.016(3) 0.022(4) 0.003(3) 0.006(3) 0.005(3)
O41 0.017(4) 0.029(4) 0.029(5) -0.005(4) 0.002(3) -0.004(3)
O43 0.032(4) 0.030(4) 0.025(5) -0.005(4) 0.003(4) -0.005(3)
O21 0.023(4) 0.029(4) 0.028(5) -0.001(3) -0.006(3) 0.005(3)
O49 0.024(3) 0.030(4) 0.023(4) -0.004(3) 0.009(3) -0.002(3)
O15 0.025(4) 0.023(4) 0.024(4) 0.007(3) -0.001(3) 0.000(3)
O18 0.018(3) 0.021(3) 0.025(4) -0.003(3) -0.002(3) -0.002(3)
O47 0.025(4) 0.023(4) 0.028(4) 0.000(3) 0.000(3) -0.003(3)
O13 0.015(3) 0.031(4) 0.022(5) -0.003(3) 0.002(3) 0.002(3)
N16 0.020(4) 0.018(4) 0.021(5) 0.001(4) 0.000(4) 0.000(3)
N44 0.021(4) 0.020(4) 0.016(5) 0.006(4) 0.003(3) -0.002(3)
C51 0.013(4) 0.023(5) 0.019(6) -0.003(4) 0.005(4) 0.002(4)
C1 0.022(5) 0.013(4) 0.021(6) 0.004(4) -0.007(4) -0.008(4)
C40 0.024(5) 0.027(5) 0.014(6) 0.002(5) -0.003(4) -0.006(4)
C37 0.021(5) 0.022(5) 0.016(5) 0.002(4) 0.003(4) -0.005(4)
C11 0.031(5) 0.022(5) 0.013(5) 0.003(5) -0.003(4) 0.002(4)
C34 0.020(5) 0.020(5) 0.028(7) 0.000(4) 0.004(5) 0.004(4)
C56 0.020(5) 0.021(5) 0.019(5) 0.001(4) 0.005(4) 0.008(4)
C30 0.027(6) 0.027(5) 0.011(6) 0.002(4) -0.002(5) 0.000(4)
C5 0.017(5) 0.029(5) 0.025(6) 0.009(5) 0.002(4) 0.002(4)
C55 0.023(6) 0.020(5) 0.034(7) 0.008(5) 0.010(5) 0.008(4)
C53 0.018(5) 0.031(6) 0.029(7) 0.000(5) 0.004(5) -0.004(4)
C48 0.025(5) 0.019(5) 0.013(5) -0.003(4) -0.004(4) -0.003(4)
C10 0.025(5) 0.021(5) 0.016(5) -0.001(4) -0.004(4) -0.007(4)
C8 0.027(5) 0.014(5) 0.015(5) 0.002(4) -0.005(4) -0.004(4)
C6 0.018(5) 0.020(5) 0.025(7) -0.002(5) 0.005(5) -0.002(4)
C23 0.023(5) 0.011(4) 0.022(6) 0.002(4) -0.007(4) 0.006(4)
C39 0.025(5) 0.024(5) 0.020(6) 0.005(5) -0.001(4) 0.001(4)
C20 0.019(5) 0.025(5) 0.021(6) 0.005(5) 0.000(4) 0.006(4)
C32 0.025(5) 0.015(4) 0.023(6) 0.000(4) 0.003(4) -0.007(4)
C38 0.024(5) 0.018(5) 0.020(5) -0.001(4) 0.006(4) -0.002(4)
C52 0.020(5) 0.019(5) 0.023(6) 0.002(4) 0.000(4) 0.002(4)
C36 0.013(4) 0.022(5) 0.021(6) 0.000(4) 0.000(4) 0.002(3)
C12 0.020(5) 0.018(5) 0.021(6) -0.003(5) -0.006(4) -0.005(4)
C24 0.018(5) 0.024(5) 0.026(6) -0.001(5) -0.008(4) 0.005(4)
C54 0.026(6) 0.015(5) 0.050(8) 0.003(5) 0.024(6) -0.004(4)
C27 0.025(6) 0.018(5) 0.045(8) 0.009(5) -0.005(6) 0.000(4)
C28 0.021(5) 0.021(5) 0.031(6) -0.005(5) -0.003(5) -0.003(4)
C4 0.022(5) 0.031(5) 0.021(6) 0.004(5) -0.010(4) -0.002(4)
C2 0.029(5) 0.028(5) 0.018(6) 0.002(5) 0.003(5) 0.001(4)
C29 0.015(5) 0.023(5) 0.017(6) -0.005(5) 0.004(4) -0.003(4)
C45 0.022(5) 0.018(5) 0.023(6) 0.002(4) 0.004(4) -0.001(4)
C33 0.023(5) 0.025(5) 0.013(5) 0.000(4) 0.001(4) 0.004(4)
C42 0.022(6) 0.042(7) 0.026(7) 0.005(5) -0.006(5) 0.001(4)
C3 0.023(5) 0.027(5) 0.018(5) 0.000(4) -0.008(4) -0.001(4)
C46 0.026(5) 0.012(5) 0.036(7) 0.006(4) -0.004(5) 0.001(4)
C9 0.024(5) 0.018(5) 0.018(5) 0.000(4) 0.000(4) -0.004(4)
C31 0.019(5) 0.030(5) 0.019(6) -0.005(4) -0.003(4) -0.003(4)
C14 0.018(6) 0.033(7) 0.050(9) 0.001(6) -0.004(6) -0.001(4)
C25 0.028(6) 0.024(5) 0.039(7) -0.003(5) -0.013(5) 0.000(4)
C19 0.028(5) 0.016(4) 0.029(6) 0.000(4) -0.002(5) 0.002(4)
C17 0.024(5) 0.023(5) 0.014(5) -0.004(4) -0.004(4) 0.002(4)
C26 0.019(5) 0.018(5) 0.047(8) 0.001(5) -0.005(5) -0.004(4)

loop_
_atom_type_symbol
_atom_type_description
_atom_type_scat_dispersion_real
_atom_type_scat_dispersion_imag
_atom_type_scat_source
C C 0.0181 0.0091 'International Tables Vol C Tables 4.2.6.8 and 6.1.1.4'
H H 0.0000 0.0000 'International Tables Vol C Tables 4.2.6.8 and 6.1.1.4'
I I -0.3257 6.8362 'International Tables Vol C Tables 4.2.6.8 and 6.1.1.4'
N N 0.0311 0.0180 'International Tables Vol C Tables 4.2.6.8 and 6.1.1.4'
O O 0.0492 0.0322 'International Tables Vol C Tables 4.2.6.8 and 6.1.1.4'

loop_
_geom_angle_atom_site_label_1
_geom_angle_atom_site_label_2
_geom_angle_atom_site_label_3
_geom_angle
C1 O7 C8 122.7(8)
C29 O35 C36 122.7(8)
C40 O41 C42 114.4(9)
C17 O18 C19 110.0(7)
C48 O47 C46 110.1(8)
C12 O13 C14 114.8(9)
C11 N16 C20 124.2(8)
C17 N16 C11 120.9(8)
C17 N16 C20 113.8(8)
C48 N44 C39 122.9(9)
C48 N44 C45 112.9(8)
C39 N44 C45 124.1(8)
C56 C51 C52 119.9(9)
C56 C51 C36 123.8(9)
C52 C51 C36 116.3(9)
C6 C1 O7 114.6(10)
C6 C1 C2 120.8(10)
C2 C1 O7 124.4(10)
O41 C40 C36 109.2(9)
O43 C40 O41 125.4(10)
O43 C40 C36 125.3(10)
H37A C37 H37B 107.6
C38 C37 H37A 108.6
C38 C37 H37B 108.6
C38 C37 C36 114.6(9)
C36 C37 H37A 108.6
C36 C37 H37B 108.6
N16 C11 H11 118.2
C10 C11 N16 123.6(10)
C10 C11 H11 118.2
C29 C34 H34 119.4
C29 C34 C33 121.1(9)
C33 C34 H34 119.4
C51 C56 H56 120.0
C51 C56 C55 120.1(10)
C55 C56 H56 120.0
C29 C30 H30 119.1
C31 C30 H30 119.1
C31 C30 C29 121.8(10)
C6 C5 H5 121.3
C4 C5 H5 121.3
C4 C5 C6 117.4(9)
C56 C55 H55 119.5
C54 C55 C56 121.1(10)
C54 C55 H55 119.5
C52 C53 H53 120.1
C54 C53 H53 120.1
C54 C53 C52 119.9(11)
O49 C48 O47 122.4(9)
O49 C48 N44 127.6(9)
O47 C48 N44 109.9(8)
C11 C10 H10 118.9
C11 C10 C9 122.2(10)
C9 C10 H10 118.9
O7 C8 C23 113.2(7)
O7 C8 C12 108.2(8)
O7 C8 C9 105.0(8)
C23 C8 C12 113.7(8)
C23 C8 C9 109.1(8)
C9 C8 C12 107.0(8)
C1 C6 C5 121.6(11)
C1 C6 H6 119.2
C5 C6 H6 119.2
C24 C23 C8 123.2(10)
C28 C23 C8 116.2(9)
C28 C23 C24 120.6(9)
N44 C39 H39 117.8
C38 C39 N44 124.4(10)
C38 C39 H39 117.8
N16 C20 H20A 111.7
N16 C20 H20B 111.7
N16 C20 C19 100.3(8)
H20A C20 H20B 109.5
C19 C20 H20A 111.7
C19 C20 H20B 111.7
C33 C32 I50 121.0(8)
C31 C32 I50 118.3(7)
C31 C32 C33 120.7(10)
C37 C38 H38 119.4
C39 C38 C37 121.3(9)
C39 C38 H38 119.4
C51 C52 C53 119.7(10)
C51 C52 H52 120.2
C53 C52 H52 120.2
O35 C36 C51 111.9(7)
O35 C36 C40 108.7(8)
O35 C36 C37 104.2(8)
C51 C36 C40 114.2(9)
C51 C36 C37 110.7(9)
C37 C36 C40 106.6(8)
O15 C12 O13 124.9(10)
O15 C12 C8 125.0(10)
O13 C12 C8 110.0(9)
C23 C24 H24 120.4
C23 C24 C25 119.1(10)
C25 C24 H24 120.4
C55 C54 C53 119.4(10)
C55 C54 H54 120.3
C53 C54 H54 120.3
C28 C27 H27 120.4
C26 C27 H27 120.4
C26 C27 C28 119.1(11)
C23 C28 C27 120.3(10)
C23 C28 H28 119.9
C27 C28 H28 119.9
C5 C4 I22 119.1(8)
C5 C4 C3 122.2(10)
C3 C4 I22 118.7(8)
C1 C2 H2 120.8
C1 C2 C3 118.4(10)
C3 C2 H2 120.8
O35 C29 C34 125.9(9)
O35 C29 C30 115.4(10)
C34 C29 C30 118.7(10)
N44 C45 H45A 111.5
N44 C45 H45B 111.5
N44 C45 C46 101.6(8)
H45A C45 H45B 109.3
C46 C45 H45A 111.5
C46 C45 H45B 111.5
C34 C33 C32 119.1(10)
C34 C33 H33 120.4
C32 C33 H33 120.4
O41 C42 H42A 109.5
O41 C42 H42B 109.5
O41 C42 H42C 109.5
H42A C42 H42B 109.5
H42A C42 H42C 109.5
H42B C42 H42C 109.5
C4 C3 C2 119.4(11)
C4 C3 H3 120.3
C2 C3 H3 120.3
O47 C46 C45 105.0(7)
O47 C46 H46A 110.7
O47 C46 H46B 110.7
C45 C46 H46A 110.7
C45 C46 H46B 110.7
H46A C46 H46B 108.8
C10 C9 C8 113.7(8)
C10 C9 H9A 108.8
C10 C9 H9B 108.8
C8 C9 H9A 108.8
C8 C9 H9B 108.8
H9A C9 H9B 107.7
C30 C31 C32 118.5(10)
C30 C31 H31 120.8
C32 C31 H31 120.8
O13 C14 H14A 109.5
O13 C14 H14B 109.5
O13 C14 H14C 109.5
H14A C14 H14B 109.5
H14A C14 H14C 109.5
H14B C14 H14C 109.5
C24 C25 H25 119.3
C26 C25 C24 121.5(11)
C26 C25 H25 119.3
O18 C19 C20 105.0(7)
O18 C19 H19A 110.7
O18 C19 H19B 110.7
C20 C19 H19A 110.7
C20 C19 H19B 110.7
H19A C19 H19B 108.8
O21 C17 O18 122.4(9)
O21 C17 N16 129.0(10)
N16 C17 O18 108.6(8)
C27 C26 H26 120.3
C25 C26 C27 119.3(10)
C25 C26 H26 120.3

loop_
_geom_bond_atom_site_label_1
_geom_bond_atom_site_label_2
_geom_bond_distance
I22 C4 2.131(10)
I50 C32 2.092(10)
O7 C1 1.395(13)
O7 C8 1.418(12)
O35 C36 1.433(12)
O35 C29 1.371(13)
O41 C40 1.349(14)
O41 C42 1.475(14)
O43 C40 1.202(13)
O21 C17 1.202(12)
O49 C48 1.209(12)
O15 C12 1.178(13)
O18 C19 1.454(12)
O18 C17 1.365(12)
O47 C48 1.353(11)
O47 C46 1.458(13)
O13 C12 1.351(13)
O13 C14 1.429(15)
N16 C11 1.414(13)
N16 C20 1.446(13)
N16 C17 1.362(13)
N44 C48 1.363(13)
N44 C39 1.372(13)
N44 C45 1.445(13)
C51 C56 1.373(15)
C51 C52 1.386(15)
C51 C36 1.534(14)
C1 C6 1.368(15)
C1 C2 1.391(17)
C40 C36 1.546(14)
C37 H37A 0.9700
C37 H37B 0.9700
C37 C38 1.514(13)
C37 C36 1.543(14)
C11 H11 0.9300
C11 C10 1.323(14)
C34 H34 0.9300
C34 C29 1.379(16)
C34 C33 1.382(16)
C56 H56 0.9300
C56 C55 1.382(15)
C30 H30 0.9300
C30 C29 1.391(15)
C30 C31 1.376(16)
C5 H5 0.9300
C5 C6 1.404(17)
C5 C4 1.380(16)
C55 H55 0.9300
C55 C54 1.376(18)
C53 H53 0.9300
C53 C52 1.406(15)
C53 C54 1.381(17)
C10 H10 0.9300
C10 C9 1.507(13)
C8 C23 1.544(12)
C8 C12 1.557(15)
C8 C9 1.552(14)
C6 H6 0.9300
C23 C24 1.381(15)
C23 C28 1.368(16)
C39 H39 0.9300
C39 C38 1.340(15)
C20 H20A 0.9700
C20 H20B 0.9700
C20 C19 1.550(14)
C32 C33 1.396(15)
C32 C31 1.392(15)
C38 H38 0.9300
C52 H52 0.9300
C24 H24 0.9300
C24 C25 1.394(16)
C54 H54 0.9300
C27 H27 0.9300
C27 C28 1.416(14)
C27 C26 1.393(18)
C28 H28 0.9300
C4 C3 1.388(15)
C2 H2 0.9300
C2 C3 1.410(16)
C45 H45A 0.9700
C45 H45B 0.9700
C45 C46 1.549(14)
C33 H33 0.9300
C42 H42A 0.9600
C42 H42B 0.9600
C42 H42C 0.9600
C3 H3 0.9300
C46 H46A 0.9700
C46 H46B 0.9700
C9 H9A 0.9700
C9 H9B 0.9700
C31 H31 0.9300
C14 H14A 0.9600
C14 H14B 0.9600
C14 H14C 0.9600
C25 H25 0.9300
C25 C26 1.375(18)
C19 H19A 0.9700
C19 H19B 0.9700
C26 H26 0.9300

loop_
_geom_torsion_atom_site_label_1
_geom_torsion_atom_site_label_2
_geom_torsion_atom_site_label_3
_geom_torsion_atom_site_label_4
_geom_torsion
I22 C4 C3 C2 -177.8(8)
I50 C32 C33 C34 176.6(7)
I50 C32 C31 C30 -175.9(8)
O7 C1 C6 C5 -179.3(9)
O7 C1 C2 C3 178.8(9)
O7 C8 C23 C24 113.8(11)
O7 C8 C23 C28 -64.8(12)
O7 C8 C12 O15 -2.6(14)
O7 C8 C12 O13 174.8(8)
O7 C8 C9 C10 -64.9(10)
O41 C40 C36 O35 -174.7(8)
O41 C40 C36 C51 59.6(11)
O41 C40 C36 C37 -63.0(11)
O43 C40 C36 O35 2.1(15)
O43 C40 C36 C51 -123.6(11)
O43 C40 C36 C37 113.9(12)
N16 C11 C10 C9 -178.1(10)
N16 C20 C19 O18 14.7(10)
N44 C39 C38 C37 175.3(10)
N44 C45 C46 O47 6.4(11)
C51 C56 C55 C54 -0.2(15)
C1 O7 C8 C23 -41.9(13)
C1 O7 C8 C12 85.1(10)
C1 O7 C8 C9 -160.9(9)
C1 C2 C3 C4 3.4(15)
C11 N16 C20 C19 178.9(10)
C11 N16 C17 O21 -3.4(17)
C11 N16 C17 O18 174.4(9)
C11 C10 C9 C8 -124.2(11)
C56 C51 C52 C53 0.8(15)
C56 C51 C36 O35 -114.3(10)
C56 C51 C36 C40 9.7(14)
C56 C51 C36 C37 129.9(10)
C56 C55 C54 C53 0.4(16)
C5 C4 C3 C2 0.1(16)
C48 O47 C46 C45 -7.3(11)
C48 N44 C39 C38 177.7(11)
C48 N44 C45 C46 -3.8(12)
C8 O7 C1 C6 151.8(10)
C8 O7 C1 C2 -32.5(15)
C8 C23 C24 C25 179.8(9)
C8 C23 C28 C27 -179.2(10)
C6 C1 C2 C3 -5.8(15)
C6 C5 C4 I22 176.7(7)
C6 C5 C4 C3 -1.2(16)
C23 C8 C12 O15 124.1(11)
C23 C8 C12 O13 -58.5(11)
C23 C8 C9 C10 173.4(8)
C23 C24 C25 C26 1.8(16)
C39 N44 C48 O49 0.1(17)
C39 N44 C48 O47 176.9(9)
C39 N44 C45 C46 178.8(10)
C20 N16 C11 C10 -6.5(17)
C20 N16 C17 O21 -171.9(11)
C20 N16 C17 O18 5.9(12)
C38 C37 C36 O35 65.6(10)
C38 C37 C36 C51 -173.9(8)
C38 C37 C36 C40 -49.2(11)
C52 C51 C56 C55 -0.4(14)
C52 C51 C36 O35 67.4(12)
C52 C51 C36 C40 -168.7(9)
C52 C51 C36 C37 -48.4(11)
C52 C53 C54 C55 0.0(16)
C36 O35 C29 C34 33.7(16)
C36 O35 C29 C30 -149.0(10)
C36 C51 C56 C55 -178.7(9)
C36 C51 C52 C53 179.2(9)
C36 C37 C38 C39 125.7(11)
C12 C8 C23 C24 -10.3(13)
C12 C8 C23 C28 171.1(9)
C12 C8 C9 C10 50.0(11)
C24 C23 C28 C27 2.2(16)
C24 C25 C26 C27 -2.3(17)
C54 C53 C52 C51 -0.6(16)
C28 C23 C24 C25 -1.7(15)
C28 C27 C26 C25 2.7(17)
C4 C5 C6 C1 -1.2(16)
C2 C1 C6 C5 4.9(16)
C29 O35 C36 C51 42.4(13)
C29 O35 C36 C40 -84.6(11)
C29 O35 C36 C37 162.1(9)
C29 C34 C33 C32 -0.8(15)
C29 C30 C31 C32 -0.6(16)
C45 N44 C48 O49 -177.4(10)
C45 N44 C48 O47 -0.6(12)
C45 N44 C39 C38 -5.1(17)
C33 C34 C29 O35 -179.8(10)
C33 C34 C29 C30 3.0(16)
C33 C32 C31 C30 2.8(15)
C42 O41 C40 O43 -0.4(15)
C42 O41 C40 C36 176.5(9)
C46 O47 C48 O49 -177.9(10)
C46 O47 C48 N44 5.1(11)
C9 C8 C23 C24 -129.7(10)
C9 C8 C23 C28 51.8(11)
C9 C8 C12 O15 -115.3(11)
C9 C8 C12 O13 62.1(10)
C31 C30 C29 O35 -179.8(10)
C31 C30 C29 C34 -2.3(16)
C31 C32 C33 C34 -2.1(15)
C14 O13 C12 O15 0.0(15)
C14 O13 C12 C8 -177.3(9)
C19 O18 C17 O21 -177.1(10)
C19 O18 C17 N16 4.9(11)
C17 O18 C19 C20 -12.7(11)
C17 N16 C11 C10 -173.8(11)
C17 N16 C20 C19 -13.0(11)
C26 C27 C28 C23 -2.7(17)
